data_7156582
loop_
_publ_author_name
'Mukhopadhyay, Soumendranath'
'Pan, Subhas Chandra'

_publ_section_title
;
 Organocatalytic asymmetric synthesis of highly substituted pyrrolidines
 bearing a stereogenic quaternary centre at the 3-position.
;
_journal_issue 48
_journal_name_full 'Organic &amp; biomolecular chemistry'
_journal_page_first 9349
_journal_page_last 9353
_journal_paper_doi 10.1039/c8ob02648c
_journal_volume 16
_journal_year 2018
_chemical_formula_moiety 'C33 H27 F N2 O4 S'
_chemical_formula_sum 'C33 H27 F N2 O4 S'
_chemical_formula_weight 566.66
_chemical_name_systematic Unknown
_space_group_crystal_system triclinic
_space_group_IT_number 2
_space_group_name_Hall '-P 1'
_space_group_name_H-M_alt 'P -1'
_symmetry_Int_Tables_number 2
_symmetry_space_group_name_Hall '-P 1'
_symmetry_space_group_name_H-M 'P -1'
_atom_sites_solution_primary dual
_audit_creation_date 2018-07-08
_audit_creation_method
;
Olex2 1.2
(compiled 2017.01.04 svn.r3372 for OlexSys, GUI svn.r5292)
;
_audit_update_record
;
2018-08-15 deposited with the CCDC.
2018-11-21 downloaded from the CCDC.
;
_cell_angle_alpha 90.002(4)
_cell_angle_beta 91.798(4)
_cell_angle_gamma 112.093(4)
_cell_formula_units_Z 2
_cell_length_a 9.7629(4)
_cell_length_b 11.7118(6)
_cell_length_c 13.5050(7)
_cell_measurement_reflns_used 2754
_cell_measurement_temperature 293
_cell_measurement_theta_max 27.4050
_cell_measurement_theta_min 3.6880
_cell_volume 1429.97(13)
_computing_cell_refinement 'CrysAlisPro 1.171.38.46 (Rigaku OD, 2015)'
_computing_data_collection 'CrysAlisPro 1.171.38.46 (Rigaku OD, 2015)'
_computing_data_reduction 'CrysAlisPro 1.171.38.46 (Rigaku OD, 2015)'
_computing_molecular_graphics 'Olex2 (Dolomanov et al., 2009)'
_computing_publication_material 'Olex2 (Dolomanov et al., 2009)'
_computing_structure_refinement 'olex2.refine (Bourhis et al., 2015)'
_computing_structure_solution 'ShelXT (Sheldrick, 2015)'
_diffrn_ambient_temperature 293
_diffrn_detector 'CCD plate'
_diffrn_detector_area_resol_mean 16.2760
_diffrn_detector_type Eos
_diffrn_measured_fraction_theta_full 0.9980
_diffrn_measured_fraction_theta_max 0.9980
_diffrn_measurement_details
;
List of Runs (angles in degrees, time in seconds):

  # Type    Start    End  Width  t~exp~   \w     \q     \k     \f   Frames
#--------------------------------------------------------------------------
  1  \w    -50.00  83.00   1.00    7.50    --   20.84   0.00 -90.00  133
  2  \w     -4.00  35.00   1.00    7.50    --   20.84 -77.00   0.00   39
  3  \w    -15.00  25.00   1.00    7.50    --  -17.33 -99.00  90.00   40
  4  \w      6.00  84.00   1.00    7.50    --   20.84  38.00 120.00   78
  5  \w    -14.00  24.00   1.00    7.50    --  -17.33 -99.00-120.00   38
  6  \w    -64.00 -36.00   1.00    7.50    --  -17.33-178.00-180.00   28
  7  \w    -94.00 -55.00   1.00    7.50    --  -17.33 178.00 120.00   39
;
_diffrn_measurement_device 'four-circle diffractometer'
_diffrn_measurement_device_type 'SuperNova, Single source at offset, Eos'
_diffrn_measurement_method '\w scans'
_diffrn_orient_matrix_type 'CrysAlisPro convention (1999,Acta A55,543-557)'
_diffrn_orient_matrix_UB_11 -0.0361123000
_diffrn_orient_matrix_UB_12 -0.0576867000
_diffrn_orient_matrix_UB_13 -0.0244292000
_diffrn_orient_matrix_UB_21 0.0090568000
_diffrn_orient_matrix_UB_22 0.0301178000
_diffrn_orient_matrix_UB_23 -0.0462920000
_diffrn_orient_matrix_UB_31 0.0690585000
_diffrn_orient_matrix_UB_32 -0.0061710000
_diffrn_orient_matrix_UB_33 -0.0046812000
_diffrn_radiation_monochromator mirror
_diffrn_radiation_probe x-ray
_diffrn_radiation_type 'Mo K\a'
_diffrn_radiation_wavelength 0.71073
_diffrn_reflns_av_R_equivalents 0.0239
_diffrn_reflns_av_unetI/netI 0.0519
_diffrn_reflns_limit_h_max 11
_diffrn_reflns_limit_h_min -13
_diffrn_reflns_limit_k_max 14
_diffrn_reflns_limit_k_min -15
_diffrn_reflns_limit_l_max 18
_diffrn_reflns_limit_l_min -16
_diffrn_reflns_number 11400
_diffrn_reflns_theta_full 24.9999
_diffrn_reflns_theta_max 25.00
_diffrn_reflns_theta_min 3.02
_diffrn_source 'micro-focus sealed X-ray tube'
_diffrn_source_type 'SuperNova (Mo) X-ray Source'
_exptl_absorpt_coefficient_mu 0.161
_exptl_absorpt_correction_T_max 1.00000
_exptl_absorpt_correction_T_min 0.81665
_exptl_absorpt_correction_type multi-scan
_exptl_absorpt_process_details
;
CrysAlisPro 1.171.38.46 (Rigaku Oxford Diffraction, 2015)
Empirical absorption correction using spherical harmonics,
 implemented in SCALE3 ABSPACK scaling algorithm.
;
_exptl_crystal_colour 'clear whiteish colourless'
_exptl_crystal_colour_lustre clear
_exptl_crystal_colour_modifier whiteish
_exptl_crystal_colour_primary colourless
_exptl_crystal_density_diffrn 1.3159
_exptl_crystal_description block
_exptl_crystal_F_000 592.5485
_exptl_crystal_recrystallization_method 'From dichloromethane and methanol solvent mixture'
_exptl_crystal_size_max 0.25
_exptl_crystal_size_mid 0.18
_exptl_crystal_size_min 0.18
_refine_diff_density_max 0.5315
_refine_diff_density_min -0.5795
_refine_diff_density_rms 0.0691
_refine_ls_d_res_high 0.8409
_refine_ls_d_res_low 6.7486
_refine_ls_goodness_of_fit_ref 1.0679
_refine_ls_hydrogen_treatment constr
_refine_ls_matrix_type full
_refine_ls_number_constraints 50
_refine_ls_number_parameters 379
_refine_ls_number_reflns 5030
_refine_ls_number_restraints 0
_refine_ls_restrained_S_all 1.0679
_refine_ls_R_factor_all 0.0793
_refine_ls_R_factor_gt 0.0594
_refine_ls_shift/su_max 0.0000
_refine_ls_shift/su_mean 0.0000
_refine_ls_structure_factor_coef Fsqd
_refine_ls_weighting_details 'w=1/[\s^2^(Fo^2^)+(0.0663P)^2^+1.1937P] where P=(Fo^2^+2Fc^2^)/3'
_refine_ls_weighting_scheme calc
_refine_ls_wR_factor_gt 0.1533
_refine_ls_wR_factor_ref 0.1689
_reflns_Friedel_coverage 0.0
_reflns_limit_h_max 11
_reflns_limit_h_min -11
_reflns_limit_k_max 13
_reflns_limit_k_min -13
_reflns_limit_l_max 16
_reflns_limit_l_min 0
_reflns_number_gt 3826
_reflns_number_total 5030
_reflns_threshold_expression I>=2u(I)
_cod_data_source_file c8ob02648c2.cif
_cod_data_source_block sss-p2-3-F
_cod_depositor_comments 'Adding full bibliography for 7156582.cif.'
_cod_database_code 7156582
_chemical_oxdiff_formula 'C33 H27 N2 O4 S1 F1'
_reflns_odcompleteness_completeness 99.81
_reflns_odcompleteness_iscentric 1
_reflns_odcompleteness_theta 26.32
_olex2_refinement_description
;
1. Fixed Uiso
 At 1.2 times of:
  All C(H) groups, All C(H,H) groups, All N(H) groups
 At 1.5 times of:
  All C(H,H,H) groups
2. Others
 Fixed Sof: F1B(0.5) F1A(0.5)
3.a Ternary CH refined with riding coordinates:
 N1(H1), C9(H9), C11(H11)
3.b Secondary CH2 refined with riding coordinates:
 C10(H10a,H10b), C13(H13a,H13b)
3.c Aromatic/amide H refined with riding coordinates:
 C16(H16), C28(H28), C32(H32), C20(H20), C29(H29), C19(H19), C18(H18),
 C22(H22), C1(H1a), C26(H26), C17(H17), C31(H31), C2(H2), C5(H5), C24(H24),
 C3(H3), C4(H4)
3.d Idealised Me refined as rotating group:
 C33(H33a,H33b,H33c)
;
_olex2_submission_special_instructions 'No special instructions were received'
_oxdiff_exptl_absorpt_empirical_details
;
Empirical correction (ABSPACK) includes:
- Absorption correction using spherical harmonics
- Frame scaling
;
_oxdiff_exptl_absorpt_empirical_full_max 1.253
_oxdiff_exptl_absorpt_empirical_full_min 0.731

loop_
_space_group_symop_id
_space_group_symop_operation_xyz
1 x,y,z
2 -x,-y,-z

loop_
_atom_site_label
_atom_site_type_symbol
_atom_site_fract_x
_atom_site_fract_y
_atom_site_fract_z
_atom_site_U_iso_or_equiv
_atom_site_adp_type
_atom_site_occupancy
_atom_site_refinement_flags_posn
S14 S 0.40608(9) 0.68372(7) 0.11007(5) 0.0400(2) Uani 1.000000 .
O4 O 0.3880(2) 0.7984(2) 0.09798(16) 0.0476(6) Uani 1.000000 .
O3 O 0.3523(3) 0.5906(2) 0.03463(15) 0.0528(6) Uani 1.000000 .
O2 O 0.5251(3) 0.8439(2) 0.47490(17) 0.0626(7) Uani 1.000000 .
N1 N 0.3216(3) 0.6238(2) 0.21192(17) 0.0380(6) Uani 1.000000 .
O1 O 0.3705(3) 0.3850(2) 0.4320(2) 0.0632(7) Uani 1.000000 .
N2 N -0.0143(3) 0.5145(3) 0.3499(2) 0.0554(8) Uani 1.000000 .
C15 C 0.4506(3) 0.7948(3) 0.6395(2) 0.0386(7) Uani 1.000000 .
C8 C 0.2422(3) 0.4927(3) 0.3466(2) 0.0359(7) Uani 1.000000 .
C14 C 0.4419(3) 0.7696(3) 0.5302(2) 0.0398(7) Uani 1.000000 .
C12 C 0.0944(3) 0.5004(3) 0.3469(2) 0.0380(7) Uani 1.000000 .
C9 C 0.3570(3) 0.6163(3) 0.3867(2) 0.0365(7) Uani 1.000000 .
C10 C 0.3628(3) 0.7050(3) 0.3026(2) 0.0387(7) Uani 1.000000 .
C11 C 0.2960(3) 0.4952(3) 0.2385(2) 0.0379(7) Uani 1.000000 .
C27 C 0.5951(3) 0.7155(3) 0.1341(2) 0.0409(7) Uani 1.000000 .
C13 C 0.3243(3) 0.6530(3) 0.4891(2) 0.0426(7) Uani 1.000000 .
C21 C 0.1931(3) 0.3959(3) 0.1702(2) 0.0437(8) Uani 1.000000 .
C16 C 0.3773(4) 0.7052(3) 0.7069(2) 0.0496(8) Uani 1.000000 .
C6 C 0.1109(4) 0.2762(3) 0.4303(3) 0.0483(8) Uani 1.000000 .
C28 C 0.6886(4) 0.8316(3) 0.1648(3) 0.0504(8) Uani 1.000000 .
C7 C 0.2490(4) 0.3810(3) 0.4056(2) 0.0435(7) Uani 1.000000 .
C32 C 0.6482(4) 0.6220(3) 0.1228(3) 0.0541(9) Uani 1.000000 .
C20 C 0.5333(4) 0.9130(3) 0.6741(2) 0.0494(8) Uani 1.000000 .
C30 C 0.8913(4) 0.7607(4) 0.1769(3) 0.0559(9) Uani 1.000000 .
C29 C 0.8360(4) 0.8540(3) 0.1860(3) 0.0565(9) Uani 1.000000 .
C19 C 0.5415(4) 0.9414(4) 0.7737(3) 0.0604(10) Uani 1.000000 .
C18 C 0.4696(4) 0.8521(4) 0.8400(3) 0.0629(10) Uani 1.000000 .
C22 C 0.0672(4) 0.4026(4) 0.1256(2) 0.0544(9) Uani 1.000000 .
C1 C -0.0101(4) 0.2302(3) 0.3645(3) 0.0542(9) Uani 1.000000 .
F1B F 0.1411(5) 0.0885(3) 0.0904(3) 0.0610(11) Uani 0.500000 .
C26 C 0.2215(4) 0.2890(3) 0.1581(3) 0.0583(9) Uani 1.000000 .
C17 C 0.3880(4) 0.7344(4) 0.8071(3) 0.0638(10) Uani 1.000000 .
C31 C 0.7949(4) 0.6456(4) 0.1447(3) 0.0630(10) Uani 1.000000 .
C2 C -0.1348(4) 0.1308(4) 0.3903(4) 0.0688(11) Uani 1.000000 .
C5 C 0.1068(5) 0.2217(4) 0.5218(3) 0.0705(11) Uani 1.000000 .
C23 C -0.0294(5) 0.3011(5) 0.0743(3) 0.0771(14) Uani 1.000000 .
C24 C -0.0046(6) 0.1940(4) 0.0637(3) 0.0827(14) Uani 1.000000 .
C25 C 0.1213(5) 0.1896(4) 0.1042(3) 0.0767(13) Uani 1.000000 .
C3 C -0.1396(6) 0.0789(4) 0.4813(4) 0.0865(15) Uani 1.000000 .
C33 C 1.0509(4) 0.7859(5) 0.1995(3) 0.0786(13) Uani 1.000000 .
C4 C -0.0206(7) 0.1237(4) 0.5466(4) 0.0916(16) Uani 1.000000 .
F1A F -0.1263(9) 0.3010(9) 0.0304(6) 0.157(3) Uani 0.500000 .
H32 H 0.5852(4) 0.5441(3) 0.1007(3) 0.0649(11) Uiso 1.000000 R
H31 H 0.8301(4) 0.5826(4) 0.1377(3) 0.0757(12) Uiso 1.000000 R
H29 H 0.8993(4) 0.9324(3) 0.2067(3) 0.0678(11) Uiso 1.000000 R
H28 H 0.6529(4) 0.8944(3) 0.1711(3) 0.0605(10) Uiso 1.000000 R
H26 H 0.3073(4) 0.2839(3) 0.1860(3) 0.0700(11) Uiso 1.000000 R
H24 H -0.0726(6) 0.1264(4) 0.0296(3) 0.0993(17) Uiso 1.000000 R
H22 H 0.0480(4) 0.4744(4) 0.1300(2) 0.0652(11) Uiso 1.000000 R
H5 H 0.1880(5) 0.2503(4) 0.5658(3) 0.0846(14) Uiso 1.000000 R
H4 H -0.0252(7) 0.0879(4) 0.6085(4) 0.1100(19) Uiso 1.000000 R
H3 H -0.2239(6) 0.0131(4) 0.4991(4) 0.1037(18) Uiso 1.000000 R
H2 H -0.2150(4) 0.0994(4) 0.3458(4) 0.0826(14) Uiso 1.000000 R
H1a H -0.0074(4) 0.2663(3) 0.3029(3) 0.0650(11) Uiso 1.000000 R
H20 H 0.5838(4) 0.9738(3) 0.6296(2) 0.0593(10) Uiso 1.000000 R
H19 H 0.5959(4) 1.0214(4) 0.7960(3) 0.0725(12) Uiso 1.000000 R
H18 H 0.4760(4) 0.8713(4) 0.9073(3) 0.0754(12) Uiso 1.000000 R
H17 H 0.3396(4) 0.6738(4) 0.8523(3) 0.0765(12) Uiso 1.000000 R
H16 H 0.3211(4) 0.6255(3) 0.6850(2) 0.0595(10) Uiso 1.000000 R
H1 H 0.2279(3) 0.6193(2) 0.19780(17) 0.0456(7) Uiso 1.000000 R
H9 H 0.4531(3) 0.6080(3) 0.3915(2) 0.0438(8) Uiso 1.000000 R
H10a H 0.4613(3) 0.7678(3) 0.2981(2) 0.0465(8) Uiso 1.000000 R
H10b H 0.2929(3) 0.7446(3) 0.3120(2) 0.0465(8) Uiso 1.000000 R
H11 H 0.3918(3) 0.4862(3) 0.2417(2) 0.0455(8) Uiso 1.000000 R
H13a H 0.3141(3) 0.5863(3) 0.5345(2) 0.0511(9) Uiso 1.000000 R
H13b H 0.2305(3) 0.6639(3) 0.4853(2) 0.0511(9) Uiso 1.000000 R
H33a H 1.1068(7) 0.8730(5) 0.196(2) 0.118(2) Uiso 1.000000 GR
H33b H 1.0619(6) 0.757(3) 0.2647(10) 0.118(2) Uiso 1.000000 GR
H33c H 1.0865(10) 0.744(2) 0.1519(15) 0.118(2) Uiso 1.000000 GR

loop_
_atom_site_aniso_label
_atom_site_aniso_U_11
_atom_site_aniso_U_22
_atom_site_aniso_U_33
_atom_site_aniso_U_12
_atom_site_aniso_U_13
_atom_site_aniso_U_23
S14 0.0450(5) 0.0425(5) 0.0315(4) 0.0152(4) 0.0019(3) -0.0030(3)
O4 0.0553(14) 0.0465(13) 0.0442(12) 0.0229(11) 0.0001(10) 0.0050(10)
O3 0.0657(15) 0.0528(15) 0.0338(12) 0.0154(12) 0.0006(11) -0.0093(10)
O2 0.0720(17) 0.0488(15) 0.0406(13) -0.0081(12) 0.0091(12) 0.0009(11)
N1 0.0378(13) 0.0391(14) 0.0350(13) 0.0122(11) -0.0005(11) -0.0050(11)
O1 0.0504(15) 0.0563(16) 0.0809(18) 0.0190(12) -0.0150(13) 0.0073(13)
N2 0.0403(16) 0.0523(18) 0.072(2) 0.0159(14) 0.0002(14) -0.0037(15)
C15 0.0362(16) 0.0430(18) 0.0341(16) 0.0119(13) 0.0009(12) -0.0034(13)
C8 0.0314(15) 0.0371(17) 0.0367(16) 0.0102(13) -0.0012(12) -0.0022(13)
C14 0.0433(17) 0.0382(17) 0.0347(16) 0.0117(14) 0.0009(13) -0.0012(13)
C12 0.0337(16) 0.0351(17) 0.0414(17) 0.0086(13) -0.0013(13) -0.0035(13)
C9 0.0321(15) 0.0389(17) 0.0352(15) 0.0095(13) 0.0017(12) -0.0027(13)
C10 0.0413(17) 0.0375(17) 0.0323(15) 0.0090(13) 0.0006(13) -0.0050(13)
C11 0.0371(16) 0.0375(17) 0.0381(16) 0.0129(13) 0.0023(13) -0.0018(13)
C27 0.0432(17) 0.0415(18) 0.0390(17) 0.0163(14) 0.0090(13) -0.0002(13)
C13 0.0389(16) 0.0481(19) 0.0319(16) 0.0061(14) 0.0012(13) -0.0022(14)
C21 0.0465(18) 0.0416(19) 0.0368(17) 0.0094(14) 0.0063(14) -0.0061(14)
C16 0.056(2) 0.045(2) 0.0381(17) 0.0073(16) 0.0055(15) -0.0010(15)
C6 0.057(2) 0.0353(18) 0.052(2) 0.0164(15) 0.0096(16) 0.0028(15)
C28 0.0471(19) 0.044(2) 0.062(2) 0.0187(16) 0.0064(16) -0.0023(16)
C7 0.0447(18) 0.0417(18) 0.0416(17) 0.0137(15) -0.0037(14) -0.0039(14)
C32 0.052(2) 0.050(2) 0.061(2) 0.0198(17) 0.0151(17) -0.0010(17)
C20 0.054(2) 0.0426(19) 0.0431(18) 0.0081(16) 0.0044(15) -0.0054(15)
C30 0.048(2) 0.073(3) 0.054(2) 0.0299(19) 0.0112(16) 0.0083(19)
C29 0.0435(19) 0.054(2) 0.065(2) 0.0102(16) 0.0018(17) -0.0038(18)
C19 0.068(2) 0.056(2) 0.050(2) 0.0152(19) -0.0013(18) -0.0193(18)
C18 0.073(3) 0.075(3) 0.0361(19) 0.024(2) 0.0007(18) -0.0137(18)
C22 0.055(2) 0.063(2) 0.0384(18) 0.0144(18) -0.0057(16) -0.0089(16)
C1 0.0471(19) 0.046(2) 0.066(2) 0.0134(16) 0.0040(17) -0.0014(17)
F1B 0.086(3) 0.0158(18) 0.076(3) 0.0137(18) -0.004(2) -0.0267(18)
C26 0.067(2) 0.046(2) 0.058(2) 0.0156(18) 0.0051(18) -0.0105(17)
C17 0.077(3) 0.069(3) 0.0372(19) 0.017(2) 0.0093(18) 0.0053(18)
C31 0.058(2) 0.065(3) 0.078(3) 0.036(2) 0.015(2) 0.003(2)
C2 0.050(2) 0.044(2) 0.105(4) 0.0094(17) 0.015(2) -0.008(2)
C5 0.097(3) 0.055(2) 0.056(2) 0.025(2) 0.009(2) 0.0078(19)
C23 0.058(3) 0.102(4) 0.048(2) 0.004(2) -0.017(2) -0.013(2)
C24 0.092(4) 0.061(3) 0.062(3) -0.009(2) -0.001(2) -0.023(2)
C25 0.089(3) 0.056(3) 0.062(3) 0.000(2) 0.012(2) -0.016(2)
C3 0.077(3) 0.054(3) 0.114(4) 0.005(2) 0.046(3) 0.003(3)
C33 0.051(2) 0.108(4) 0.085(3) 0.039(2) 0.000(2) 0.006(3)
C4 0.126(4) 0.059(3) 0.080(3) 0.022(3) 0.044(3) 0.023(2)
F1A 0.118(6) 0.202(9) 0.126(6) 0.035(6) -0.018(5) -0.015(6)

loop_
_atom_type_symbol
_atom_type_scat_dispersion_real
_atom_type_scat_dispersion_imag
_atom_type_scat_Cromer_Mann_a1
_atom_type_scat_Cromer_Mann_a2
_atom_type_scat_Cromer_Mann_a3
_atom_type_scat_Cromer_Mann_a4
_atom_type_scat_Cromer_Mann_b1
_atom_type_scat_Cromer_Mann_b2
_atom_type_scat_Cromer_Mann_b3
_atom_type_scat_Cromer_Mann_b4
_atom_type_scat_Cromer_Mann_c
_atom_type_scat_source
_atom_type_scat_dispersion_source
C 0.00347 0.00161 2.31000 1.02000 1.58860 0.86500 20.84390 10.20750 0.56870 51.65120 0.215599998832 'International Tables Volume C Table 6.1.1.4 (pp. 500-502)' 'Henke, Gullikson and Davis, At. Data and Nucl. Data Tables, 1993, 54, 2'
F 0.01794 0.01033 3.53920 2.64120 1.51700 1.02430 10.28250 4.29440 0.26150 26.14760 0.277599990368 'International Tables Volume C Table 6.1.1.4 (pp. 500-502)' 'Henke, Gullikson and Davis, At. Data and Nucl. Data Tables, 1993, 54, 2'
H 0.00000 0.00000 0.49300 0.32291 0.14019 0.04081 10.51090 26.12570 3.14236 57.79970 0.0030380000826 'International Tables Volume C Table 6.1.1.4 (pp. 500-502)' 'Henke, Gullikson and Davis, At. Data and Nucl. Data Tables, 1993, 54, 2'
O 0.01158 0.00611 3.04850 2.28680 1.54630 0.86700 13.27710 5.70110 0.32390 32.90890 0.250800013542 'International Tables Volume C Table 6.1.1.4 (pp. 500-502)' 'Henke, Gullikson and Davis, At. Data and Nucl. Data Tables, 1993, 54, 2'
N 0.00653 0.00323 12.21260 3.13220 2.01250 1.16630 0.00570 9.89330 28.99750 0.58260 -11.5290002823 'International Tables Volume C Table 6.1.1.4 (pp. 500-502)' 'Henke, Gullikson and Davis, At. Data and Nucl. Data Tables, 1993, 54, 2'
S 0.12424 0.12443 6.90530 5.20340 1.43790 1.58630 1.46790 22.21510 0.25360 56.17200 0.866900026798 'International Tables Volume C Table 6.1.1.4 (pp. 500-502)' 'Henke, Gullikson and Davis, At. Data and Nucl. Data Tables, 1993, 54, 2'

loop_
_geom_angle_atom_site_label_1
_geom_angle_atom_site_label_2
_geom_angle_atom_site_label_3
_geom_angle
O3 S14 O4 120.08(14)
N1 S14 O4 106.03(13)
N1 S14 O3 106.94(13)
C27 S14 O4 107.97(14)
C27 S14 O3 108.81(14)
C27 S14 N1 106.18(14)
C10 N1 S14 116.53(19)
C11 N1 S14 120.80(19)
C11 N1 C10 110.4(2)
H1 N1 S14 101.80(9)
H1 N1 C10 101.80(15)
H1 N1 C11 101.80(15)
C16 C15 C14 122.6(3)
C20 C15 C14 118.5(3)
C20 C15 C16 118.9(3)
C9 C8 C12 108.2(2)
C11 C8 C12 111.0(2)
C11 C8 C9 99.9(2)
C7 C8 C12 112.7(2)
C7 C8 C9 112.1(2)
C7 C8 C11 112.2(2)
C15 C14 O2 120.7(3)
C13 C14 O2 120.4(3)
C13 C14 C15 119.0(3)
C8 C12 N2 175.2(3)
C10 C9 C8 102.8(2)
C13 C9 C8 114.1(2)
C13 C9 C10 116.5(3)
H9 C9 C8 107.64(15)
H9 C9 C10 107.64(16)
H9 C9 C13 107.64(16)
C9 C10 N1 103.8(2)
H10a C10 N1 111.00(15)
H10a C10 C9 111.00(16)
H10b C10 N1 111.00(15)
H10b C10 C9 111.00(16)
H10b C10 H10a 109.0
C8 C11 N1 100.4(2)
C21 C11 N1 116.6(2)
C21 C11 C8 115.0(2)
H11 C11 N1 108.13(15)
H11 C11 C8 108.13(15)
H11 C11 C21 108.13(16)
C28 C27 S14 120.2(2)
C32 C27 S14 119.2(3)
C32 C27 C28 120.5(3)
C9 C13 C14 113.6(2)
H13a C13 C14 108.84(17)
H13a C13 C9 108.84(17)
H13b C13 C14 108.84(17)
H13b C13 C9 108.84(16)
H13b C13 H13a 107.7
C22 C21 C11 123.1(3)
C26 C21 C11 117.8(3)
C26 C21 C22 118.9(3)
C17 C16 C15 120.0(3)
H16 C16 C15 120.02(18)
H16 C16 C17 120.0(2)
C1 C6 C7 122.5(3)
C5 C6 C7 117.7(3)
C5 C6 C1 119.7(3)
C29 C28 C27 119.5(3)
H28 C28 C27 120.27(19)
H28 C28 C29 120.3(2)
C8 C7 O1 117.0(3)
C6 C7 O1 122.3(3)
C6 C7 C8 120.7(3)
C31 C32 C27 119.3(3)
H32 C32 C27 120.4(2)
H32 C32 C31 120.4(2)
C19 C20 C15 120.6(3)
H20 C20 C15 119.68(18)
H20 C20 C19 119.7(2)
C31 C30 C29 118.1(3)
C33 C30 C29 120.6(4)
C33 C30 C31 121.3(4)
C30 C29 C28 120.9(3)
H29 C29 C28 119.5(2)
H29 C29 C30 119.5(2)
C18 C19 C20 120.1(3)
H19 C19 C20 119.9(2)
H19 C19 C18 119.9(2)
C17 C18 C19 120.0(3)
H18 C18 C19 120.0(2)
H18 C18 C17 120.0(2)
C23 C22 C21 118.8(4)
H22 C22 C21 120.6(2)
H22 C22 C23 120.6(3)
C2 C1 C6 120.3(4)
H1a C1 C6 119.9(2)
H1a C1 C2 119.9(3)
C25 C26 C21 120.0(4)
H26 C26 C21 120.0(2)
H26 C26 C25 120.0(3)
C18 C17 C16 120.4(3)
H17 C17 C16 119.8(2)
H17 C17 C18 119.8(2)
C30 C31 C32 121.7(3)
H31 C31 C32 119.2(2)
H31 C31 C30 119.2(2)
C3 C2 C1 119.9(4)
H2 C2 C1 120.1(3)
H2 C2 C3 120.1(3)
C4 C5 C6 118.8(4)
H5 C5 C6 120.6(2)
H5 C5 C4 120.6(3)
C24 C23 C22 122.9(4)
F1A C23 C22 123.8(8)
F1A C23 C24 112.9(7)
C25 C24 C23 118.1(4)
H24 C24 C23 121.0(3)
H24 C24 C25 121.0(3)
C26 C25 F1B 122.9(5)
C24 C25 F1B 115.8(4)
C24 C25 C26 121.3(4)
C4 C3 C2 120.2(4)
H3 C3 C2 119.9(3)
H3 C3 C4 119.9(3)
H33a C33 C30 109.5
H33b C33 C30 109.5
H33b C33 H33a 109.5
H33c C33 C30 109.5
H33c C33 H33a 109.5
H33c C33 H33b 109.5
C3 C4 C5 121.1(5)
H4 C4 C5 119.5(3)
H4 C4 C3 119.5(3)

loop_
_geom_bond_atom_site_label_1
_geom_bond_atom_site_label_2
_geom_bond_distance
S14 O4 1.428(2)
S14 O3 1.428(2)
S14 N1 1.643(2)
S14 C27 1.759(3)
O2 C14 1.217(4)
N1 C10 1.499(3)
N1 C11 1.478(4)
N1 H1 0.9100
O1 C7 1.212(4)
N2 C12 1.135(4)
C15 C14 1.500(4)
C15 C16 1.384(4)
C15 C20 1.387(4)
C8 C12 1.479(4)
C8 C9 1.544(4)
C8 C11 1.564(4)
C8 C7 1.553(4)
C14 C13 1.507(4)
C9 C10 1.527(4)
C9 C13 1.527(4)
C9 H9 0.9800
C10 H10a 0.9700
C10 H10b 0.9700
C11 C21 1.507(4)
C11 H11 0.9800
C27 C28 1.377(4)
C27 C32 1.387(4)
C13 H13a 0.9700
C13 H13b 0.9700
C21 C22 1.381(5)
C21 C26 1.391(5)
C16 C17 1.387(5)
C16 H16 0.9300
C6 C7 1.490(5)
C6 C1 1.390(5)
C6 C5 1.385(5)
C28 C29 1.383(5)
C28 H28 0.9300
C32 C31 1.375(5)
C32 H32 0.9300
C20 C19 1.379(5)
C20 H20 0.9300
C30 C29 1.396(5)
C30 C31 1.382(5)
C30 C33 1.494(5)
C29 H29 0.9300
C19 C18 1.369(5)
C19 H19 0.9300
C18 C17 1.373(5)
C18 H18 0.9300
C22 C23 1.377(5)
C22 H22 0.9300
C1 C2 1.386(5)
C1 H1a 0.9300
F1B C25 1.283(5)
C26 C25 1.394(5)
C26 H26 0.9300
C17 H17 0.9300
C31 H31 0.9300
C2 C3 1.365(7)
C2 H2 0.9300
C5 C4 1.389(6)
C5 H5 0.9300
C23 C24 1.373(7)
C23 F1A 1.101(8)
C24 C25 1.348(7)
C24 H24 0.9300
C3 C4 1.371(7)
C3 H3 0.9300
C33 H33a 0.9600
C33 H33b 0.9600
C33 H33c 0.9600
C4 H4 0.9300
